data_1562159
loop_
_publ_author_name
'Tseng, Tien-Wen'
'Yang, Ming-Ling'
'Luo, Tzuoo-Tsair'

_publ_section_title
;
 A key route to designing huge eight-fold interpenetrated coordination
 networks with ths-type topology: Synthesis, structures, and topological
 characteristics
;
_journal_name_full 'Journal of Solid State Chemistry'
_journal_page_first 345
_journal_page_last 350
_journal_paper_doi 10.1016/j.jssc.2014.10.002
_journal_volume 221
_journal_year 2015
_chemical_formula_sum 'C50 H35.5 Mn2 N6 O10.75 S'
_chemical_formula_weight 1034.28
_space_group_IT_number 29
_space_group_name_Hall 'P 2c -2ac'
_space_group_name_H-M_alt 'P c a 21'
_symmetry_cell_setting orthorhombic
_symmetry_space_group_name_H-M 'P c a 21'
_atom_sites_solution_hydrogens geom
_atom_sites_solution_primary direct
_atom_sites_solution_secondary difmap
_audit_creation_method SHELXL-97
_cell_angle_alpha 90.00
_cell_angle_beta 90.00
_cell_angle_gamma 90.00
_cell_formula_units_Z 4
_cell_length_a 14.424(3)
_cell_length_b 17.798(4)
_cell_length_c 17.195(3)
_cell_measurement_reflns_used 4831
_cell_measurement_temperature 296(2)
_cell_measurement_theta_max 25.00
_cell_measurement_theta_min 2.17
_cell_volume 4414.3(16)
_computing_cell_refinement 'Bruker SAINT'
_computing_data_collection 'Bruker SMART'
_computing_data_reduction 'Bruker SAINT'
_computing_structure_refinement 'SHELXL-97 (Sheldrick, 1997)'
_computing_structure_solution 'SHELXS-97 (Sheldrick, 1990)'
_diffrn_ambient_temperature 296(2)
_diffrn_measured_fraction_theta_full 0.996
_diffrn_measured_fraction_theta_max 0.996
_diffrn_measurement_device_type 'CCD area detector'
_diffrn_measurement_method 'phi and omega scans'
_diffrn_radiation_monochromator graphite
_diffrn_radiation_source 'fine-focus sealed tube'
_diffrn_radiation_type MoK\a
_diffrn_radiation_wavelength 0.71073
_diffrn_reflns_av_R_equivalents 0.0352
_diffrn_reflns_av_sigmaI/netI 0.0439
_diffrn_reflns_limit_h_max 17
_diffrn_reflns_limit_h_min -13
_diffrn_reflns_limit_k_max 21
_diffrn_reflns_limit_k_min -20
_diffrn_reflns_limit_l_max 11
_diffrn_reflns_limit_l_min -20
_diffrn_reflns_number 16926
_diffrn_reflns_theta_full 25.01
_diffrn_reflns_theta_max 25.01
_diffrn_reflns_theta_min 1.14
_exptl_absorpt_coefficient_mu 0.692
_exptl_absorpt_correction_T_max 0.7452
_exptl_absorpt_correction_T_min 0.6465
_exptl_absorpt_correction_type multi-scan
_exptl_absorpt_process_details 'Bruker SADABS, 1996'
_exptl_crystal_colour pale-pink
_exptl_crystal_density_diffrn 1.556
_exptl_crystal_density_method 'not measured'
_exptl_crystal_description prism
_exptl_crystal_F_000 2118
_exptl_crystal_size_max 0.12
_exptl_crystal_size_mid 0.08
_exptl_crystal_size_min 0.05
_refine_diff_density_max 0.710
_refine_diff_density_min -0.368
_refine_diff_density_rms 0.109
_refine_ls_abs_structure_details 'Flack H D (1983), Acta Cryst. A39, 876-881'
_refine_ls_abs_structure_Flack 0.00(2)
_refine_ls_extinction_method none
_refine_ls_goodness_of_fit_ref 1.107
_refine_ls_hydrogen_treatment constr
_refine_ls_matrix_type full
_refine_ls_number_parameters 640
_refine_ls_number_reflns 5865
_refine_ls_number_restraints 1
_refine_ls_restrained_S_all 1.106
_refine_ls_R_factor_all 0.0481
_refine_ls_R_factor_gt 0.0383
_refine_ls_shift/su_max 0.001
_refine_ls_shift/su_mean 0.000
_refine_ls_structure_factor_coef Fsqd
_refine_ls_weighting_details 'calc w=1/[\s^2^(Fo^2^)+(0.0828P)^2^+0.0000P] where P=(Fo^2^+2Fc^2^)/3'
_refine_ls_weighting_scheme calc
_refine_ls_wR_factor_gt 0.1092
_refine_ls_wR_factor_ref 0.1296
_reflns_number_gt 5105
_reflns_number_total 5865
_reflns_threshold_expression >2sigma(I)
_cod_data_source_file JSSC-2015-221-345.cif
_cod_data_source_block i11856a
_cod_depositor_comments
;
The following automatic conversions were performed:

data item '_symmetry_cell_setting' value 'Orthorhombic' was changed
to 'orthorhombic' in accordance with the built-in table derived from
the CIF Core dictionary named 'cif_core.dic' version 2.4.5 last
updated on 2014-11-21.

Automatic conversion script
Id: cif_fix_values 8369 2020-08-20 11:38:08Z andrius 
;
_cod_original_cell_volume 4414.3(15)
_cod_original_sg_symbol_H-M Pca2(1)
_cod_original_formula_sum 'C50 H35.50 Mn2 N6 O10.75 S'
_cod_database_code 1562159

loop_
_symmetry_equiv_pos_as_xyz
'x, y, z'
'-x, -y, z+1/2'
'x+1/2, -y, z'
'-x+1/2, y, z+1/2'

loop_
_atom_site_label
_atom_site_type_symbol
_atom_site_fract_x
_atom_site_fract_y
_atom_site_fract_z
_atom_site_U_iso_or_equiv
_atom_site_adp_type
_atom_site_occupancy
_atom_site_symmetry_multiplicity
_atom_site_calc_flag
_atom_site_refinement_flags
_atom_site_disorder_assembly
_atom_site_disorder_group
Mn1 Mn 0.99799(5) 0.83640(4) 0.75170(5) 0.0168(2) Uani 1 1 d . . .
Mn2 Mn 0.50776(5) 0.32636(4) 1.16425(5) 0.0173(2) Uani 1 1 d . . .
S1 S 1.00260(8) 0.76437(8) 0.45091(9) 0.0240(3) Uani 1 1 d . . .
O1 O 0.5417(3) 0.41232(18) 1.0816(2) 0.0245(8) Uani 1 1 d . . .
O2 O 0.6710(3) 0.39151(18) 1.1489(2) 0.0269(9) Uani 1 1 d . . .
O3 O 0.1066(2) -0.07291(18) 0.7537(2) 0.0231(8) Uani 1 1 d . . .
O4 O 0.0012(2) -0.0679(2) 0.8456(3) 0.0316(10) Uani 1 1 d . . .
O5 O 1.0379(3) 0.7366(2) 0.6760(2) 0.0324(9) Uani 1 1 d . . .
O6 O 0.9938(3) 0.8354(2) 0.6085(3) 0.0335(12) Uani 1 1 d . . .
O7 O 1.0081(2) 0.7408(2) 0.2803(2) 0.0294(10) Uani 1 1 d . . .
O8 O 1.0275(3) 0.6178(2) 0.2818(2) 0.0302(9) Uani 1 1 d . . .
N1 N 0.9177(3) 0.7603(2) 0.8283(2) 0.0155(9) Uani 1 1 d . . .
N2 N 0.8449(3) 0.8576(2) 0.7327(2) 0.0180(9) Uani 1 1 d . . .
N3 N 1.1001(3) 0.7762(2) 0.8317(2) 0.0193(9) Uani 1 1 d . . .
N4 N 0.4176(3) 0.2480(2) 1.0939(2) 0.0152(9) Uani 1 1 d . . .
N5 N 0.3515(3) 0.3594(2) 1.1786(2) 0.0178(9) Uani 1 1 d . . .
N6 N 0.5995(3) 0.2308(2) 1.1166(2) 0.0202(9) Uani 1 1 d . . .
C1 C 0.8245(3) 0.7570(2) 0.8242(3) 0.0147(10) Uani 1 1 d . . .
C2 C 0.7746(3) 0.7033(2) 0.8657(3) 0.0149(10) Uani 1 1 d . . .
H2 H 0.7102 0.7026 0.8627 0.018 Uiso 1 1 calc R . .
C3 C 0.8202(4) 0.6507(3) 0.9116(3) 0.0158(11) Uani 1 1 d . . .
C4 C 0.9178(4) 0.6560(3) 0.9152(3) 0.0192(11) Uani 1 1 d . . .
H4 H 0.9512 0.6220 0.9451 0.023 Uiso 1 1 calc R . .
C5 C 0.9638(4) 0.7116(3) 0.8743(3) 0.0180(11) Uani 1 1 d . . .
C6 C 0.7834(3) 0.8150(3) 0.7727(3) 0.0170(11) Uani 1 1 d . . .
C7 C 0.6877(4) 0.8259(2) 0.7651(3) 0.0179(11) Uani 1 1 d . . .
H7 H 0.6466 0.7953 0.7921 0.021 Uiso 1 1 calc R . .
C8 C 0.6547(4) 0.8818(3) 0.7177(3) 0.0198(11) Uani 1 1 d . . .
H8 H 0.5913 0.8898 0.7123 0.024 Uiso 1 1 calc R . .
C9 C 0.7181(4) 0.9265(3) 0.6778(3) 0.0248(12) Uani 1 1 d . . .
H9 H 0.6979 0.9655 0.6461 0.030 Uiso 1 1 calc R . .
C10 C 0.8127(4) 0.9116(3) 0.6863(3) 0.0217(12) Uani 1 1 d . . .
H10 H 0.8549 0.9406 0.6585 0.026 Uiso 1 1 calc R . .
C11 C 1.0654(3) 0.7222(3) 0.8780(3) 0.0195(11) Uani 1 1 d . . .
C12 C 1.1224(4) 0.6802(3) 0.9266(4) 0.0337(14) Uani 1 1 d . . .
H12 H 1.0972 0.6431 0.9583 0.040 Uiso 1 1 calc R . .
C13 C 1.2156(4) 0.6939(4) 0.9275(4) 0.0483(18) Uani 1 1 d . . .
H13 H 1.2544 0.6659 0.9595 0.058 Uiso 1 1 calc R . .
C14 C 1.2521(4) 0.7501(3) 0.8800(4) 0.0417(17) Uani 1 1 d . . .
H14 H 1.3151 0.7610 0.8804 0.050 Uiso 1 1 calc R . .
C15 C 1.1923(3) 0.7890(3) 0.8325(3) 0.0262(12) Uani 1 1 d . . .
H15 H 1.2163 0.8257 0.7996 0.031 Uiso 1 1 calc R . .
C16 C 0.7707(3) 0.5898(2) 0.9559(3) 0.0161(11) Uani 1 1 d . . .
C17 C 0.6787(4) 0.5727(3) 0.9415(3) 0.0219(11) Uani 1 1 d . . .
H17 H 0.6471 0.5975 0.9020 0.026 Uiso 1 1 calc R . .
C18 C 0.6333(3) 0.5190(3) 0.9854(3) 0.0218(12) Uani 1 1 d . . .
H18 H 0.5713 0.5088 0.9750 0.026 Uiso 1 1 calc R . .
C19 C 0.6780(4) 0.4798(3) 1.0449(3) 0.0205(11) Uani 1 1 d . . .
C20 C 0.7712(4) 0.4952(3) 1.0574(3) 0.0199(11) Uani 1 1 d . . .
H20 H 0.8035 0.4688 1.0953 0.024 Uiso 1 1 calc R . .
C21 C 0.8168(3) 0.5493(3) 1.0139(3) 0.0178(11) Uani 1 1 d . . .
H21 H 0.8791 0.5590 1.0235 0.021 Uiso 1 1 calc R . .
C22 C 0.6285(4) 0.4248(3) 1.0956(3) 0.0239(12) Uani 1 1 d . . .
C23 C 0.3261(4) 0.2577(2) 1.0892(3) 0.0156(11) Uani 1 1 d . . .
C24 C 0.2693(4) 0.2112(3) 1.0444(3) 0.0183(11) Uani 1 1 d . . .
H24 H 0.2059 0.2203 1.0413 0.022 Uiso 1 1 calc R . .
C25 C 0.3093(3) 0.1501(3) 1.0037(3) 0.0159(11) Uani 1 1 d . . .
C26 C 0.4055(3) 0.1412(3) 1.0098(3) 0.0168(11) Uani 1 1 d . . .
H26 H 0.4349 0.1023 0.9833 0.020 Uiso 1 1 calc R . .
C27 C 0.4572(4) 0.1906(3) 1.0556(3) 0.0171(11) Uani 1 1 d . . .
C28 C 0.2873(3) 0.3196(3) 1.1382(3) 0.0159(11) Uani 1 1 d . . .
C29 C 0.1931(4) 0.3349(3) 1.1433(3) 0.0208(12) Uani 1 1 d . . .
H29 H 0.1505 0.3072 1.1146 0.025 Uiso 1 1 calc R . .
C30 C 0.1636(4) 0.3921(3) 1.1922(3) 0.0228(12) Uani 1 1 d . . .
H30 H 0.1007 0.4025 1.1975 0.027 Uiso 1 1 calc R . .
C31 C 0.2284(4) 0.4335(3) 1.2326(3) 0.0243(12) Uani 1 1 d . . .
H31 H 0.2101 0.4727 1.2650 0.029 Uiso 1 1 calc R . .
C32 C 0.3205(4) 0.4157(3) 1.2242(3) 0.0219(12) Uani 1 1 d . . .
H32 H 0.3638 0.4441 1.2515 0.026 Uiso 1 1 calc R . .
C33 C 0.5592(4) 0.1811(3) 1.0670(3) 0.0202(11) Uani 1 1 d . . .
C34 C 0.6092(4) 0.1243(3) 1.0324(3) 0.0300(13) Uani 1 1 d . . .
H34 H 0.5813 0.0924 0.9966 0.036 Uiso 1 1 calc R . .
C35 C 0.7018(4) 0.1155(3) 1.0518(4) 0.0343(14) Uani 1 1 d . . .
H35 H 0.7364 0.0769 1.0297 0.041 Uiso 1 1 calc R . .
C36 C 0.7425(4) 0.1642(3) 1.1038(4) 0.0325(14) Uani 1 1 d . . .
H36 H 0.8042 0.1587 1.1184 0.039 Uiso 1 1 calc R . .
C37 C 0.6883(4) 0.2217(3) 1.1336(3) 0.0270(12) Uani 1 1 d . . .
H37 H 0.7158 0.2557 1.1675 0.032 Uiso 1 1 calc R . .
C38 C 0.2510(3) 0.0973(2) 0.9581(3) 0.0160(10) Uani 1 1 d . . .
C39 C 0.1560(3) 0.0921(3) 0.9711(3) 0.0190(11) Uani 1 1 d . . .
H39 H 0.1292 0.1209 1.0102 0.023 Uiso 1 1 calc R . .
C40 C 0.1000(3) 0.0445(2) 0.9269(3) 0.0184(11) Uani 1 1 d . . .
H40 H 0.0368 0.0413 0.9371 0.022 Uiso 1 1 calc R . .
C41 C 0.1390(3) 0.0018(3) 0.8673(3) 0.0167(10) Uani 1 1 d . . .
C42 C 0.2349(3) 0.0045(2) 0.8559(3) 0.0161(11) Uani 1 1 d . . .
H42 H 0.2620 -0.0255 0.8179 0.019 Uiso 1 1 calc R . .
C43 C 0.2896(3) 0.0514(3) 0.9003(3) 0.0171(11) Uani 1 1 d . . .
H43 H 0.3533 0.0525 0.8918 0.020 Uiso 1 1 calc R . .
C44 C 0.0784(4) -0.0485(3) 0.8188(3) 0.0213(11) Uani 1 1 d . . .
C45 C 1.0278(4) 0.7243(3) 0.5392(3) 0.0229(12) Uani 1 1 d . . .
C46 C 1.0540(4) 0.6497(3) 0.5309(3) 0.0249(12) Uani 1 1 d . . .
H46 H 1.0690 0.6184 0.5723 0.030 Uiso 1 1 calc R . .
C47 C 1.0550(4) 0.6271(3) 0.4525(3) 0.0268(12) Uani 1 1 d . . .
H47 H 1.0723 0.5793 0.4362 0.032 Uiso 1 1 calc R . .
C48 C 1.0280(3) 0.6826(3) 0.4028(3) 0.0223(12) Uani 1 1 d . . .
C49 C 1.0195(4) 0.7684(3) 0.6118(4) 0.0248(13) Uani 1 1 d . . .
C50 C 1.0204(4) 0.6806(4) 0.3160(4) 0.0272(13) Uani 1 1 d . . .
O11 O 0.1445(4) 0.6069(2) 0.7223(3) 0.0529(13) Uani 1 1 d . . .
H101 H 0.0858 0.6023 0.7323 0.079 Uiso 1 1 d R . .
H102 H 0.1504 0.6349 0.6820 0.079 Uiso 1 1 d R . .
O12 O -0.0043(3) 0.4637(3) 0.3209(3) 0.0565(15) Uani 1 1 d . . .
H103 H 0.0406 0.4874 0.3467 0.085 Uiso 1 1 d R . .
H104 H -0.0217 0.4969 0.2868 0.085 Uiso 1 1 d R . .
O13 O 0.0459(6) 0.9830(4) 0.5984(5) 0.047(3) Uani 0.50 1 d P . .
H105 H -0.0044 1.0080 0.5740 0.071 Uiso 0.50 1 d PR . .
H106 H 0.0815 0.9688 0.5555 0.071 Uiso 0.50 1 d PR . .
O14 O 0.0892(8) 0.8972(7) 0.2715(10) 0.030(4) Uani 0.25 1 d P . .
H107 H 0.0289 0.9364 0.2462 0.046 Uiso 0.25 1 d PR . .
H108 H 0.0877 0.8997 0.3216 0.046 Uiso 0.25 1 d PR . .

loop_
_atom_site_aniso_label
_atom_site_aniso_U_11
_atom_site_aniso_U_22
_atom_site_aniso_U_33
_atom_site_aniso_U_23
_atom_site_aniso_U_13
_atom_site_aniso_U_12
Mn1 0.0174(4) 0.0186(4) 0.0145(4) -0.0010(3) 0.0026(3) -0.0031(3)
Mn2 0.0224(5) 0.0174(4) 0.0121(5) 0.0007(3) -0.0010(4) -0.0034(3)
S1 0.0221(7) 0.0333(8) 0.0165(7) -0.0012(6) 0.0018(5) 0.0057(5)
O1 0.028(2) 0.0252(19) 0.020(2) 0.0029(15) 0.0069(18) -0.0037(16)
O2 0.039(2) 0.0219(18) 0.020(2) 0.0049(15) -0.0006(17) 0.0004(16)
O3 0.029(2) 0.0251(17) 0.0155(18) -0.0023(15) 0.0050(17) -0.0069(15)
O4 0.017(2) 0.037(2) 0.041(3) -0.018(2) 0.0064(17) -0.0096(15)
O5 0.034(2) 0.051(2) 0.012(2) -0.0034(18) -0.0009(19) 0.0070(18)
O6 0.035(3) 0.034(2) 0.032(3) -0.0094(19) 0.0048(19) 0.0022(16)
O7 0.028(2) 0.042(2) 0.019(2) 0.003(2) 0.0011(17) 0.0094(16)
O8 0.033(2) 0.043(2) 0.0148(19) -0.0079(18) -0.0005(18) 0.0036(18)
N1 0.016(2) 0.017(2) 0.013(2) -0.0031(17) -0.0001(18) -0.0027(16)
N2 0.022(2) 0.017(2) 0.015(2) -0.0018(18) -0.0005(19) -0.0003(17)
N3 0.017(2) 0.024(2) 0.017(2) -0.0032(18) 0.0001(19) -0.0015(17)
N4 0.020(2) 0.017(2) 0.009(2) 0.0027(16) 0.0002(18) -0.0032(16)
N5 0.023(2) 0.0163(19) 0.014(2) 0.0029(18) 0.0002(19) 0.0001(16)
N6 0.022(2) 0.019(2) 0.019(2) -0.0004(18) -0.0020(19) -0.0037(17)
C1 0.016(3) 0.016(2) 0.012(2) -0.008(2) -0.001(2) -0.0002(19)
C2 0.013(3) 0.018(2) 0.014(3) -0.006(2) 0.000(2) -0.0018(19)
C3 0.021(3) 0.016(2) 0.011(2) -0.0049(19) 0.008(2) -0.003(2)
C4 0.022(3) 0.024(3) 0.012(3) 0.001(2) -0.001(2) 0.003(2)
C5 0.021(3) 0.020(3) 0.013(3) -0.007(2) 0.001(2) 0.000(2)
C6 0.023(3) 0.014(2) 0.014(3) -0.008(2) -0.001(2) -0.001(2)
C7 0.021(3) 0.019(2) 0.013(3) -0.005(2) 0.002(2) -0.0052(19)
C8 0.018(3) 0.022(2) 0.019(3) -0.007(2) -0.003(2) 0.001(2)
C9 0.035(3) 0.023(2) 0.017(3) 0.002(2) -0.005(3) 0.004(2)
C10 0.032(3) 0.021(3) 0.011(3) -0.002(2) 0.005(2) -0.001(2)
C11 0.016(3) 0.023(3) 0.020(3) -0.001(2) 0.001(2) -0.002(2)
C12 0.024(3) 0.041(3) 0.036(4) 0.015(3) -0.005(3) -0.002(3)
C13 0.021(3) 0.064(4) 0.060(5) 0.032(4) -0.004(3) 0.001(3)
C14 0.017(3) 0.053(4) 0.055(5) 0.017(3) -0.004(3) -0.003(3)
C15 0.017(3) 0.032(3) 0.030(3) 0.005(2) 0.001(2) -0.003(2)
C16 0.016(3) 0.018(2) 0.014(3) -0.002(2) 0.003(2) -0.0024(19)
C17 0.022(3) 0.027(3) 0.017(3) 0.003(2) -0.004(2) -0.002(2)
C18 0.017(3) 0.026(3) 0.022(3) 0.003(2) 0.000(2) -0.007(2)
C19 0.026(3) 0.020(3) 0.015(3) -0.002(2) 0.005(2) -0.002(2)
C20 0.025(3) 0.019(2) 0.016(3) 0.000(2) 0.003(2) 0.002(2)
C21 0.017(3) 0.018(2) 0.018(3) -0.003(2) 0.002(2) 0.001(2)
C22 0.029(3) 0.020(3) 0.023(3) -0.006(2) 0.007(3) -0.002(2)
C23 0.019(3) 0.014(2) 0.014(3) 0.004(2) 0.001(2) -0.0030(19)
C24 0.019(3) 0.019(2) 0.017(3) 0.006(2) 0.003(2) -0.003(2)
C25 0.023(3) 0.016(2) 0.009(2) 0.005(2) 0.002(2) -0.004(2)
C26 0.019(3) 0.020(2) 0.011(2) -0.002(2) -0.002(2) -0.001(2)
C27 0.021(3) 0.017(2) 0.014(3) 0.004(2) 0.002(2) -0.004(2)
C28 0.023(3) 0.017(2) 0.008(2) 0.0060(19) 0.003(2) -0.002(2)
C29 0.019(3) 0.024(3) 0.019(3) 0.000(2) -0.002(2) -0.004(2)
C30 0.018(3) 0.023(3) 0.027(3) 0.007(2) 0.004(2) 0.003(2)
C31 0.040(3) 0.019(2) 0.014(3) 0.007(2) 0.003(2) 0.004(2)
C32 0.032(3) 0.015(2) 0.018(3) 0.003(2) 0.000(2) 0.000(2)
C33 0.023(3) 0.023(3) 0.014(3) -0.001(2) 0.002(2) -0.002(2)
C34 0.023(3) 0.035(3) 0.032(3) -0.015(3) -0.003(3) -0.002(2)
C35 0.029(3) 0.032(3) 0.042(4) -0.010(3) 0.000(3) 0.006(2)
C36 0.018(3) 0.034(3) 0.045(4) -0.004(3) -0.009(3) 0.004(2)
C37 0.023(3) 0.031(3) 0.027(3) -0.005(2) -0.010(3) -0.005(2)
C38 0.019(3) 0.017(2) 0.012(3) 0.004(2) 0.001(2) 0.002(2)
C39 0.021(3) 0.017(2) 0.018(3) 0.002(2) 0.002(2) 0.003(2)
C40 0.018(3) 0.015(2) 0.023(3) 0.004(2) 0.005(2) -0.004(2)
C41 0.019(3) 0.018(2) 0.013(2) 0.001(2) -0.001(2) -0.0026(19)
C42 0.021(3) 0.015(2) 0.012(3) -0.001(2) 0.003(2) 0.001(2)
C43 0.016(3) 0.020(3) 0.015(3) 0.007(2) -0.002(2) 0.000(2)
C44 0.022(3) 0.021(3) 0.021(3) 0.003(2) 0.003(2) -0.003(2)
C45 0.015(3) 0.038(3) 0.016(3) -0.003(2) 0.002(2) 0.003(2)
C46 0.024(3) 0.034(3) 0.017(3) 0.003(2) -0.002(2) 0.001(2)
C47 0.026(3) 0.034(3) 0.021(3) -0.001(2) -0.004(2) 0.000(2)
C48 0.015(3) 0.034(3) 0.018(3) 0.000(2) -0.001(2) 0.001(2)
C49 0.014(3) 0.040(4) 0.021(3) -0.007(3) -0.003(2) 0.000(2)
C50 0.015(3) 0.047(4) 0.021(3) -0.001(3) 0.001(2) 0.004(3)
O11 0.074(3) 0.044(3) 0.041(3) 0.000(2) 0.012(3) 0.003(2)
O12 0.072(4) 0.049(3) 0.049(3) 0.012(3) -0.007(2) 0.024(2)
O13 0.069(6) 0.031(4) 0.041(5) 0.032(4) -0.043(5) -0.041(4)
O14 0.007(7) 0.023(7) 0.061(11) -0.043(7) 0.019(7) -0.018(5)

loop_
_atom_type_symbol
_atom_type_description
_atom_type_scat_dispersion_real
_atom_type_scat_dispersion_imag
_atom_type_scat_source
C C 0.0033 0.0016 'International Tables Vol C Tables 4.2.6.8 and 6.1.1.4'
H H 0.0000 0.0000 'International Tables Vol C Tables 4.2.6.8 and 6.1.1.4'
N N 0.0061 0.0033 'International Tables Vol C Tables 4.2.6.8 and 6.1.1.4'
O O 0.0106 0.0060 'International Tables Vol C Tables 4.2.6.8 and 6.1.1.4'
S S 0.1246 0.1234 'International Tables Vol C Tables 4.2.6.8 and 6.1.1.4'
Mn Mn 0.3368 0.7283 'International Tables Vol C Tables 4.2.6.8 and 6.1.1.4'

loop_
_geom_angle_atom_site_label_1
_geom_angle_atom_site_label_2
_geom_angle_atom_site_label_3
_geom_angle
_geom_angle_site_symmetry_1
_geom_angle_site_symmetry_3
N1 Mn1 O3 142.51(14) . 1_665
N1 Mn1 N2 71.19(15) . .
O3 Mn1 N2 124.19(13) 1_665 .
N1 Mn1 O5 89.72(14) . .
O3 Mn1 O5 113.12(14) 1_665 .
N2 Mn1 O5 107.11(14) . .
N1 Mn1 N3 72.06(16) . .
O3 Mn1 N3 83.01(14) 1_665 .
N2 Mn1 N3 142.60(15) . .
O5 Mn1 N3 79.37(14) . .
N1 Mn1 O4 92.59(14) . 1_665
O3 Mn1 O4 56.98(13) 1_665 1_665
N2 Mn1 O4 89.84(13) . 1_665
O5 Mn1 O4 162.70(14) . 1_665
N3 Mn1 O4 85.04(15) . 1_665
N1 Mn1 O6 125.22(14) . .
O3 Mn1 O6 92.17(13) 1_665 .
N2 Mn1 O6 80.40(14) . .
O5 Mn1 O6 55.15(14) . .
N3 Mn1 O6 127.96(15) . .
O4 Mn1 O6 133.89(15) 1_665 .
N1 Mn1 C44 116.57(16) . 1_665
O3 Mn1 C44 28.89(14) 1_665 1_665
N2 Mn1 C44 111.39(15) . 1_665
O5 Mn1 C44 138.56(16) . 1_665
N3 Mn1 C44 79.40(15) . 1_665
O4 Mn1 C44 28.55(13) 1_665 1_665
O6 Mn1 C44 117.17(15) . 1_665
O1 Mn2 N4 102.50(14) . .
O1 Mn2 O8 104.44(14) . 3_466
N4 Mn2 O8 145.04(14) . 3_466
O1 Mn2 N6 99.21(15) . .
N4 Mn2 N6 71.60(15) . .
O8 Mn2 N6 124.57(15) 3_466 .
O1 Mn2 O7 159.15(14) . 3_466
N4 Mn2 O7 98.28(14) . 3_466
O8 Mn2 O7 57.35(14) 3_466 3_466
N6 Mn2 O7 85.68(14) . 3_466
O1 Mn2 N5 96.33(14) . .
N4 Mn2 N5 69.99(14) . .
O8 Mn2 N5 85.20(14) 3_466 .
N6 Mn2 N5 140.81(14) . .
O7 Mn2 N5 92.30(14) 3_466 .
O1 Mn2 C50 132.70(17) . 3_466
N4 Mn2 C50 123.03(17) . 3_466
O8 Mn2 C50 28.92(16) 3_466 3_466
N6 Mn2 C50 106.20(18) . 3_466
O7 Mn2 C50 28.43(16) 3_466 3_466
N5 Mn2 C50 88.50(17) . 3_466
C48 S1 C45 91.7(3) . .
C22 O1 Mn2 102.7(3) . .
C44 O3 Mn1 92.0(3) . 1_445
C44 O4 Mn1 87.9(3) . 1_445
C49 O5 Mn1 95.6(3) . .
C49 O6 Mn1 87.4(4) . .
C50 O7 Mn2 88.9(4) . 3_564
C50 O8 Mn2 91.0(3) . 3_564
C1 N1 C5 119.6(4) . .
C1 N1 Mn1 121.2(3) . .
C5 N1 Mn1 118.9(3) . .
C10 N2 C6 118.7(4) . .
C10 N2 Mn1 123.1(3) . .
C6 N2 Mn1 118.2(3) . .
C11 N3 C15 118.8(4) . .
C11 N3 Mn1 116.9(3) . .
C15 N3 Mn1 124.2(3) . .
C23 N4 C27 119.3(4) . .
C23 N4 Mn2 121.5(3) . .
C27 N4 Mn2 119.2(3) . .
C32 N5 C28 117.3(4) . .
C32 N5 Mn2 124.6(3) . .
C28 N5 Mn2 118.1(3) . .
C37 N6 C33 118.2(4) . .
C37 N6 Mn2 124.5(3) . .
C33 N6 Mn2 117.2(3) . .
N1 C1 C2 121.3(4) . .
N1 C1 C6 113.5(4) . .
C2 C1 C6 125.2(5) . .
C3 C2 C1 120.5(4) . .
C2 C3 C4 116.9(4) . .
C2 C3 C16 123.1(5) . .
C4 C3 C16 119.9(4) . .
C5 C4 C3 120.3(5) . .
N1 C5 C4 121.4(5) . .
N1 C5 C11 115.6(4) . .
C4 C5 C11 123.0(4) . .
N2 C6 C7 121.3(4) . .
N2 C6 C1 115.5(4) . .
C7 C6 C1 123.1(4) . .
C8 C7 C6 119.9(5) . .
C7 C8 C9 118.6(5) . .
C8 C9 C10 118.8(5) . .
N2 C10 C9 122.6(5) . .
N3 C11 C12 121.4(5) . .
N3 C11 C5 115.8(4) . .
C12 C11 C5 122.9(5) . .
C13 C12 C11 119.5(5) . .
C12 C13 C14 119.5(6) . .
C15 C14 C13 118.2(5) . .
N3 C15 C14 122.6(5) . .
C17 C16 C21 118.0(4) . .
C17 C16 C3 121.6(4) . .
C21 C16 C3 120.4(4) . .
C18 C17 C16 120.6(5) . .
C17 C18 C19 121.8(5) . .
C20 C19 C18 117.5(5) . .
C20 C19 C22 120.2(5) . .
C18 C19 C22 122.3(5) . .
C21 C20 C19 120.9(5) . .
C20 C21 C16 121.2(5) . .
O2 C22 O1 121.9(5) . .
O2 C22 C19 120.3(5) . .
O1 C22 C19 117.8(5) . .
N4 C23 C24 122.5(4) . .
N4 C23 C28 115.6(4) . .
C24 C23 C28 121.9(5) . .
C23 C24 C25 119.2(5) . .
C26 C25 C24 117.0(4) . .
C26 C25 C38 121.9(4) . .
C24 C25 C38 121.0(5) . .
C27 C26 C25 120.0(5) . .
N4 C27 C26 121.9(5) . .
N4 C27 C33 116.2(4) . .
C26 C27 C33 121.9(4) . .
N5 C28 C29 122.2(4) . .
N5 C28 C23 114.7(4) . .
C29 C28 C23 123.1(4) . .
C30 C29 C28 118.9(5) . .
C31 C30 C29 119.3(5) . .
C32 C31 C30 118.7(5) . .
N5 C32 C31 123.6(5) . .
N6 C33 C34 121.6(5) . .
N6 C33 C27 115.4(4) . .
C34 C33 C27 122.9(5) . .
C33 C34 C35 119.0(5) . .
C36 C35 C34 119.7(5) . .
C35 C36 C37 117.7(5) . .
N6 C37 C36 123.7(5) . .
C39 C38 C43 117.8(4) . .
C39 C38 C25 121.1(4) . .
C43 C38 C25 121.2(4) . .
C38 C39 C40 121.6(5) . .
C41 C40 C39 119.8(5) . .
C40 C41 C42 118.9(4) . .
C40 C41 C44 119.8(4) . .
C42 C41 C44 121.2(4) . .
C43 C42 C41 120.6(5) . .
C42 C43 C38 121.2(5) . .
O4 C44 O3 121.1(5) . .
O4 C44 C41 118.4(5) . .
O3 C44 C41 120.4(4) . .
O4 C44 Mn1 63.5(3) . 1_445
O3 C44 Mn1 59.1(2) . 1_445
C41 C44 Mn1 165.1(3) . 1_445
C46 C45 C49 128.0(5) . .
C46 C45 S1 111.4(4) . .
C49 C45 S1 120.6(4) . .
C45 C46 C47 112.0(5) . .
C48 C47 C46 113.0(5) . .
C47 C48 C50 128.9(5) . .
C47 C48 S1 111.9(4) . .
C50 C48 S1 119.1(4) . .
O6 C49 O5 121.8(5) . .
O6 C49 C45 119.4(5) . .
O5 C49 C45 118.8(5) . .
O7 C50 O8 122.7(6) . .
O7 C50 C48 118.7(5) . .
O8 C50 C48 118.6(5) . .
O7 C50 Mn2 62.7(3) . 3_564
O8 C50 Mn2 60.1(3) . 3_564
C48 C50 Mn2 178.7(4) . 3_564

loop_
_geom_bond_atom_site_label_1
_geom_bond_atom_site_label_2
_geom_bond_distance
_geom_bond_site_symmetry_2
Mn1 N1 2.216(4) .
Mn1 O3 2.250(3) 1_665
Mn1 N2 2.264(4) .
Mn1 O5 2.276(4) .
Mn1 N3 2.283(4) .
Mn1 O4 2.347(4) 1_665
Mn1 O6 2.464(5) .
Mn1 C44 2.621(5) 1_665
Mn2 O1 2.145(3) .
Mn2 N4 2.258(4) .
Mn2 O8 2.270(4) 3_466
Mn2 N6 2.306(4) .
Mn2 O7 2.326(4) 3_466
Mn2 N5 2.343(4) .
Mn2 C50 2.618(6) 3_466
S1 C48 1.713(6) .
S1 C45 1.716(6) .
O1 C22 1.295(6) .
O2 C22 1.252(6) .
O3 C44 1.267(6) .
O3 Mn1 2.250(3) 1_445
O4 C44 1.253(6) .
O4 Mn1 2.347(4) 1_445
O5 C49 1.268(7) .
O6 C49 1.250(7) .
O7 C50 1.247(7) .
O7 Mn2 2.326(4) 3_564
O8 C50 1.266(7) .
O8 Mn2 2.270(4) 3_564
N1 C1 1.347(6) .
N1 C5 1.348(6) .
N2 C10 1.333(6) .
N2 C6 1.355(6) .
N3 C11 1.343(6) .
N3 C15 1.349(6) .
N4 C23 1.333(6) .
N4 C27 1.343(6) .
N5 C32 1.349(6) .
N5 C28 1.357(6) .
N6 C37 1.324(6) .
N6 C33 1.360(6) .
C1 C2 1.393(7) .
C1 C6 1.484(7) .
C2 C3 1.390(7) .
C3 C4 1.411(7) .
C3 C16 1.506(6) .
C4 C5 1.384(7) .
C5 C11 1.479(7) .
C6 C7 1.400(7) .
C7 C8 1.372(7) .
C8 C9 1.392(7) .
C9 C10 1.398(7) .
C11 C12 1.391(7) .
C12 C13 1.366(8) .
C13 C14 1.396(8) .
C14 C15 1.375(8) .
C16 C17 1.384(7) .
C16 C21 1.399(7) .
C17 C18 1.382(7) .
C18 C19 1.397(7) .
C19 C20 1.390(7) .
C19 C22 1.492(7) .
C20 C21 1.385(7) .
C23 C24 1.396(7) .
C23 C28 1.496(7) .
C24 C25 1.416(7) .
C25 C26 1.399(7) .
C25 C38 1.485(7) .
C26 C27 1.398(7) .
C27 C33 1.493(7) .
C28 C29 1.388(7) .
C29 C30 1.387(7) .
C30 C31 1.379(7) .
C31 C32 1.373(7) .
C33 C34 1.377(7) .
C34 C35 1.386(8) .
C35 C36 1.377(8) .
C36 C37 1.386(8) .
C38 C39 1.391(7) .
C38 C43 1.403(7) .
C39 C40 1.396(7) .
C40 C41 1.394(7) .
C41 C42 1.398(6) .
C41 C44 1.505(7) .
C42 C43 1.380(7) .
C44 Mn1 2.621(5) 1_445
C45 C46 1.387(7) .
C45 C49 1.480(8) .
C46 C47 1.408(7) .
C47 C48 1.363(7) .
C48 C50 1.496(8) .
C50 Mn2 2.618(6) 3_564
